data_2021185
loop_
_publ_author_name
'Kiriukhina, Galina V.'
'Yakubovich, Olga V.'
'Kochetkova, Ekaterina M.'
'Dimitrova, Olga V.'
'Volkov, Anatoliy S.'

_publ_section_title
;
 A first Mn member in the struvite morphotropic series,
 CsMn(H~2~O)~6~(PO~4~): hydrothermal synthesis, crystal structure and
 interconnections within the family of related phosphates
;
_journal_coeditor_code FN3263
_journal_issue 8
_journal_name_full 'Acta Crystallographica Section C'
_journal_page_first
;
;
_journal_paper_doi 10.1107/S2053229618009798
_journal_volume 74
_journal_year 2018
_chemical_formula_iupac 'Cs Mn (H2 O)6 (P O4)'
_chemical_formula_moiety 'H12 Mn O6, O4 P, Cs'
_chemical_formula_sum 'Cs H12 Mn O10 P'
_chemical_formula_weight 390.92
_chemical_name_common 'Caesium manganese hexahydrate phosphate'
_chemical_name_systematic 'Caesium manganese hexahydrate phosphate'
_space_group_crystal_system hexagonal
_space_group_IT_number 186
_space_group_name_Hall 'P 6c -2c'
_space_group_name_H-M_alt 'P 63 m c'
_symmetry_space_group_name_Hall 'P 6c -2c'
_symmetry_space_group_name_H-M 'P 63 m c'
_atom_sites_solution_hydrogens difmap
_atom_sites_solution_primary direct
_atom_sites_solution_secondary difmap
_audit_creation_method SHELXL-2016/6
_cell_angle_alpha 90
_cell_angle_beta 90
_cell_angle_gamma 120
_cell_formula_units_Z 2
_cell_length_a 6.9809(7)
_cell_length_b 6.9809(7)
_cell_length_c 12.0270(9)
_cell_measurement_reflns_used 3866
_cell_measurement_temperature 293(2)
_cell_measurement_theta_max 32.4917
_cell_measurement_theta_min 3.3630
_cell_volume 507.59(8)
_computing_cell_refinement
;
CrysAlis PRO (Agilent, 2012)
;
_computing_data_collection
;
CrysAlis PRO (Agilent, 2012)
;
_computing_data_reduction
;
CrysAlis PRO (Agilent, 2012)
;
_computing_molecular_graphics
;
DIAMOND (Brandenburg, 2006)
;
_computing_publication_material
;
SHELXT (Sheldrick, 2015a) within WinGX (Farrugia, 2012)
;
_computing_structure_refinement
;
SHELXL2016 (Sheldrick, 2015b) within WinGX (Farrugia, 2012)
;
_computing_structure_solution
;
SHELXT (Sheldrick, 2015a) within WinGX (Farrugia, 2012)
;
_diffrn_ambient_temperature 293(2)
_diffrn_detector_area_resol_mean 16.0630
_diffrn_measured_fraction_theta_full 1.000
_diffrn_measured_fraction_theta_max 0.995
_diffrn_measurement_device_type 'Agilent Xcalibur Sapphire3'
_diffrn_measurement_method '\w scans'
_diffrn_radiation_type MoK\a
_diffrn_radiation_wavelength 0.71073
_diffrn_reflns_av_R_equivalents 0.0449
_diffrn_reflns_limit_h_max 10
_diffrn_reflns_limit_h_min -10
_diffrn_reflns_limit_k_max 10
_diffrn_reflns_limit_k_min -10
_diffrn_reflns_limit_l_max 17
_diffrn_reflns_limit_l_min -18
_diffrn_reflns_number 9705
_diffrn_reflns_theta_full 25.242
_diffrn_reflns_theta_max 32.529
_diffrn_reflns_theta_min 3.370
_exptl_absorpt_coefficient_mu 5.021
_exptl_absorpt_correction_T_max 0.658
_exptl_absorpt_correction_T_min 0.380
_exptl_absorpt_correction_type gaussian
_exptl_absorpt_process_details
;
Numerical absorption correction based on gaussian
integration over a multifaceted crystal model
;
_exptl_crystal_colour colourless
_exptl_crystal_density_diffrn 2.558
_exptl_crystal_density_method 'not measured'
_exptl_crystal_description 'hexagonal prism'
_exptl_crystal_F_000 374
_exptl_crystal_size_max 0.123
_exptl_crystal_size_mid 0.082
_exptl_crystal_size_min 0.064
_refine_diff_density_max 0.762
_refine_diff_density_min -0.792
_refine_ls_abs_structure_details
;
Flack <i>x</i> determined using 283 quotients [(I+)-(I-)]/[(I+)+(I-)]
(Parsons <i>et al.</i>,  2013)
;
_refine_ls_abs_structure_Flack -0.015(18)
_refine_ls_extinction_method none
_refine_ls_goodness_of_fit_ref 1.157
_refine_ls_hydrogen_treatment refall
_refine_ls_matrix_type full
_refine_ls_number_parameters 41
_refine_ls_number_reflns 737
_refine_ls_number_restraints 4
_refine_ls_restrained_S_all 1.153
_refine_ls_R_factor_all 0.0378
_refine_ls_R_factor_gt 0.0328
_refine_ls_shift/su_max 0.000
_refine_ls_shift/su_mean 0.000
_refine_ls_structure_factor_coef Fsqd
_refine_ls_weighting_details 'w=1/[\s^2^(Fo^2^)+(0.0200P)^2^+0.8000P] where P=(Fo^2^+2Fc^2^)/3'
_refine_ls_weighting_scheme calc
_refine_ls_wR_factor_gt 0.0639
_refine_ls_wR_factor_ref 0.0656
_reflns_number_gt 687
_reflns_number_total 737
_reflns_threshold_expression 'I > 2\s(I)'
_cod_data_source_file fn3263sup1.cif
_cod_data_source_block I
_cod_original_cell_volume 507.59(11)
_cod_database_code 2021185
_shelx_space_group_comment
;
The symmetry employed for this shelxl refinement is uniquely defined
by the following loop, which should always be used as a source of
symmetry information in preference to the above space-group names.
They are only intended as comments.
;
_shelx_estimated_absorpt_t_min 0.577
_shelx_estimated_absorpt_t_max 0.739

loop_
_space_group_symop_operation_xyz
'x, y, z'
'-y, x-y, z'
'-x+y, -x, z'
'-x, -y, z+1/2'
'y, -x+y, z+1/2'
'x-y, x, z+1/2'
'-y, -x, z'
'-x+y, y, z'
'x, x-y, z'
'y, x, z+1/2'
'x-y, -y, z+1/2'
'-x, -x+y, z+1/2'

loop_
_atom_site_type_symbol
_atom_site_label
_atom_site_fract_x
_atom_site_fract_y
_atom_site_fract_z
_atom_site_U_iso_or_equiv
_atom_site_adp_type
_atom_site_calc_flag
_atom_site_occupancy
Cs Cs1 0.666667 0.333333 0.43938(17) 0.0518(3) Uani d 1
Mn Mn1 0.333333 0.666667 0.31642(19) 0.0238(4) Uani d 1
P P1 0.000000 0.000000 0.6603(2) 0.0185(4) Uani d 1
O O1 0.1198(3) 0.2396(6) 0.6191(5) 0.0269(8) Uani d 1
O O2 0.000000 0.000000 0.7891(6) 0.030(2) Uani d 1
O O3 0.1816(4) 0.3632(9) 0.4103(3) 0.0496(16) Uani d 1
O O4 0.4834(6) 0.5166(6) 0.2141(5) 0.0507(17) Uani d 1
H H1 0.126(3) 0.252(6) 0.374(5) 0.06(3) Uiso d 1
H H2 0.387(9) 0.413(7) 0.182(4) 0.05(2) Uiso d 1
H H3 0.168(8) 0.337(15) 0.4755(16) 0.07(4) Uiso d 1

loop_
_atom_site_aniso_label
_atom_site_aniso_U_11
_atom_site_aniso_U_22
_atom_site_aniso_U_33
_atom_site_aniso_U_12
_atom_site_aniso_U_13
_atom_site_aniso_U_23
Cs1 0.0498(4) 0.0498(4) 0.0558(6) 0.0249(2) 0.000 0.000
Mn1 0.0256(6) 0.0256(6) 0.0202(8) 0.0128(3) 0.000 0.000
P1 0.0214(6) 0.0214(6) 0.0127(9) 0.0107(3) 0.000 0.000
O1 0.0336(14) 0.0221(17) 0.0212(17) 0.0110(9) 0.0022(10) 0.004(2)
O2 0.040(3) 0.040(3) 0.011(3) 0.0199(15) 0.000 0.000
O3 0.083(4) 0.026(2) 0.021(2) 0.0128(12) 0.0016(11) 0.003(2)
O4 0.033(2) 0.033(2) 0.071(4) 0.006(3) 0.0201(16) -0.0201(16)

loop_
_atom_type_symbol
_atom_type_description
_atom_type_scat_dispersion_real
_atom_type_scat_dispersion_imag
_atom_type_scat_source
O O 0.0106 0.0060 'International Tables Vol C Tables 4.2.6.8 and 6.1.1.4'
P P 0.1023 0.0942 'International Tables Vol C Tables 4.2.6.8 and 6.1.1.4'
Mn Mn 0.3368 0.7283 'International Tables Vol C Tables 4.2.6.8 and 6.1.1.4'
Cs Cs -0.3680 2.1192 'International Tables Vol C Tables 4.2.6.8 and 6.1.1.4'
H H 0.0000 0.0000 'International Tables Vol C Tables 4.2.6.8 and 6.1.1.4'

loop_
_geom_angle_atom_site_label_1
_geom_angle_atom_site_label_2
_geom_angle_atom_site_label_3
_geom_angle_site_symmetry_1
_geom_angle_site_symmetry_3
_geom_angle
O4 Cs1 O4 2_655 3_665 66.50(13)
O4 Cs1 O4 2_655 . 66.50(13)
O4 Cs1 O4 3_665 . 66.50(13)
O4 Cs1 O3 2_655 2_665 116.84(10)
O4 Cs1 O3 3_665 2_665 87.45(9)
O4 Cs1 O3 . 2_665 50.35(10)
O4 Cs1 O3 2_655 3 50.35(10)
O4 Cs1 O3 3_665 3 116.84(10)
O4 Cs1 O3 . 3 87.45(9)
O3 Cs1 O3 2_665 3 119.02(3)
O4 Cs1 O3 2_655 . 87.45(9)
O4 Cs1 O3 3_665 . 116.84(10)
O4 Cs1 O3 . . 50.35(10)
O3 Cs1 O3 2_665 . 53.79(17)
O3 Cs1 O3 3 . 65.56(17)
O4 Cs1 O3 2_655 3_665 116.84(10)
O4 Cs1 O3 3_665 3_665 50.35(10)
O4 Cs1 O3 . 3_665 87.45(9)
O3 Cs1 O3 2_665 3_665 65.56(17)
O3 Cs1 O3 3 3_665 167.14(15)
O3 Cs1 O3 . 3_665 119.02(3)
O4 Cs1 O3 2_655 2_655 50.35(10)
O4 Cs1 O3 3_665 2_655 87.45(9)
O4 Cs1 O3 . 2_655 116.84(10)
O3 Cs1 O3 2_665 2_655 167.14(15)
O3 Cs1 O3 3 2_655 53.78(17)
O3 Cs1 O3 . 2_655 119.02(3)
O3 Cs1 O3 3_665 2_655 119.02(3)
O4 Cs1 O3 2_655 1_655 87.45(9)
O4 Cs1 O3 3_665 1_655 50.35(10)
O4 Cs1 O3 . 1_655 116.84(10)
O3 Cs1 O3 2_665 1_655 119.02(3)
O3 Cs1 O3 3 1_655 119.02(3)
O3 Cs1 O3 . 1_655 167.14(15)
O3 Cs1 O3 3_665 1_655 53.78(17)
O3 Cs1 O3 2_655 1_655 65.56(17)
O4 Cs1 O4 2_655 4_665 146.19(4)
O4 Cs1 O4 3_665 4_665 146.19(4)
O4 Cs1 O4 . 4_665 111.95(2)
O3 Cs1 O4 2_665 4_665 70.16(11)
O3 Cs1 O4 3 4_665 96.43(8)
O3 Cs1 O4 . 4_665 70.16(11)
O3 Cs1 O4 3_665 4_665 96.43(8)
O3 Cs1 O4 2_655 4_665 119.28(10)
O3 Cs1 O4 1_655 4_665 119.28(10)
O4 Cs1 O4 2_655 6_655 146.19(4)
O4 Cs1 O4 3_665 6_655 111.95(2)
O4 Cs1 O4 . 6_655 146.19(4)
O3 Cs1 O4 2_665 6_655 96.43(8)
O3 Cs1 O4 3 6_655 119.28(10)
O3 Cs1 O4 . 6_655 119.28(10)
O3 Cs1 O4 3_665 6_655 70.16(11)
O3 Cs1 O4 2_655 6_655 96.43(8)
O3 Cs1 O4 1_655 6_655 70.16(11)
O4 Cs1 O4 4_665 6_655 49.27(14)
O4 Cs1 O4 2_655 5 111.95(2)
O4 Cs1 O4 3_665 5 146.19(4)
O4 Cs1 O4 . 5 146.19(4)
O3 Cs1 O4 2_665 5 119.28(10)
O3 Cs1 O4 3 5 70.16(11)
O3 Cs1 O4 . 5 96.43(8)
O3 Cs1 O4 3_665 5 119.28(10)
O3 Cs1 O4 2_655 5 70.16(11)
O3 Cs1 O4 1_655 5 96.43(8)
O4 Cs1 O4 4_665 5 49.27(14)
O4 Cs1 O4 6_655 5 49.27(14)
O3 Mn1 O3 3_565 2_665 95.04(19)
O3 Mn1 O3 3_565 . 95.04(19)
O3 Mn1 O3 2_665 . 95.04(19)
O3 Mn1 O4 3_565 3_565 86.67(16)
O3 Mn1 O4 2_665 3_565 177.5(3)
O3 Mn1 O4 . 3_565 86.67(16)
O3 Mn1 O4 3_565 2_665 86.67(16)
O3 Mn1 O4 2_665 2_665 86.67(16)
O3 Mn1 O4 . 2_665 177.5(3)
O4 Mn1 O4 3_565 2_665 91.6(3)
O3 Mn1 O4 3_565 . 177.5(3)
O3 Mn1 O4 2_665 . 86.67(16)
O3 Mn1 O4 . . 86.67(16)
O4 Mn1 O4 3_565 . 91.6(3)
O4 Mn1 O4 2_665 . 91.6(3)
O3 Mn1 Cs1 3_565 . 128.24(15)
O3 Mn1 Cs1 2_665 . 54.527(13)
O3 Mn1 Cs1 . . 54.528(13)
O4 Mn1 Cs1 3_565 . 125.580(11)
O4 Mn1 Cs1 2_665 . 125.580(11)
O4 Mn1 Cs1 . . 54.3(2)
O3 Mn1 Cs1 3_565 1_565 54.528(14)
O3 Mn1 Cs1 2_665 1_565 54.529(13)
O3 Mn1 Cs1 . 1_565 128.24(15)
O4 Mn1 Cs1 3_565 1_565 125.578(11)
O4 Mn1 Cs1 2_665 1_565 54.3(2)
O4 Mn1 Cs1 . 1_565 125.580(11)
Cs1 Mn1 Cs1 . 1_565 108.79(2)
O3 Mn1 Cs1 3_565 1_455 54.528(14)
O3 Mn1 Cs1 2_665 1_455 128.24(15)
O3 Mn1 Cs1 . 1_455 54.528(14)
O4 Mn1 Cs1 3_565 1_455 54.3(2)
O4 Mn1 Cs1 2_665 1_455 125.578(11)
O4 Mn1 Cs1 . 1_455 125.580(11)
Cs1 Mn1 Cs1 . 1_455 108.79(2)
Cs1 Mn1 Cs1 1_565 1_455 108.78(2)
O1 P1 O1 2 3 110.1(2)
O1 P1 O1 2 . 110.1(2)
O1 P1 O1 3 . 110.1(2)
O1 P1 O2 2 . 108.9(2)
O1 P1 O2 3 . 108.9(2)
O1 P1 O2 . . 108.9(2)
Mn1 O3 Cs1 . . 95.51(8)
Mn1 O3 Cs1 . 1_455 95.51(8)
Cs1 O3 Cs1 . 1_455 167.14(15)
Mn1 O3 H1 . . 115(5)
Cs1 O3 H1 . . 90.7(6)
Cs1 O3 H1 1_455 . 90.7(6)
Mn1 O3 H3 . . 133(7)
Cs1 O3 H3 . . 83.8(2)
Cs1 O3 H3 1_455 . 83.8(2)
H1 O3 H3 . . 112(8)
Mn1 O4 Cs1 . . 95.1(2)
Mn1 O4 Cs1 . 4_664 95.4(2)
Cs1 O4 Cs1 . 4_664 169.50(16)
Mn1 O4 H2 . . 108(6)
Cs1 O4 H2 . . 110(5)
Cs1 O4 H2 4_664 . 66(5)
Mn1 O4 H2 . 7_665 108(6)
Cs1 O4 H2 . 7_665 110(5)
Cs1 O4 H2 4_664 7_665 66(5)
H2 O4 H2 . 7_665 122(9)

loop_
_geom_bond_atom_site_label_1
_geom_bond_atom_site_label_2
_geom_bond_site_symmetry_2
_geom_bond_distance
_geom_bond_publ_flag
Cs1 O4 2_655 3.500(8) ?
Cs1 O4 3_665 3.500(8) ?
Cs1 O4 . 3.501(8) y
Cs1 O3 2_665 3.5125(6) ?
Cs1 O3 3 3.5126(6) ?
Cs1 O3 . 3.5126(6) y
Cs1 O3 3_665 3.5126(6) y
Cs1 O3 2_655 3.5126(6) ?
Cs1 O3 1_655 3.5126(6) ?
Cs1 O4 4_665 3.769(8) ?
Cs1 O4 6_655 3.769(8) ?
Cs1 O4 5 3.769(8) y
Mn1 O3 3_565 2.154(5) ?
Mn1 O3 2_665 2.154(5) ?
Mn1 O3 . 2.154(5) y
Mn1 O4 3_565 2.192(5) ?
Mn1 O4 2_665 2.192(5) ?
Mn1 O4 . 2.192(5) y
P1 O1 2 1.531(4) ?
P1 O1 3 1.531(4) ?
P1 O1 . 1.531(4) y
P1 O2 . 1.550(8) y
O3 H1 . 0.8000(15) ?
O3 H3 . 0.8000(15) ?
O4 H2 . 0.8000(15) ?
O4 H2 7_665 0.8000(15) ?

loop_
_geom_hbond_atom_site_label_D
_geom_hbond_atom_site_label_H
_geom_hbond_atom_site_label_A
_geom_hbond_site_symmetry_A
_geom_hbond_distance_DH
_geom_hbond_distance_HA
_geom_hbond_distance_DA
_geom_hbond_angle_DHA
O3 H1 O2 4_554 0.8000(15) 1.836(7) 2.636(7) 179(7)
O4 H2 O1 5_554 0.8000(15) 1.93(3) 2.676(4) 155(8)
O3 H3 O1 . 0.8000(15) 1.825(15) 2.620(7) 173(10)

_cod_database_fobs_code 2021185
